data_4122740
loop_
_publ_author_name
'Henkelis, James J.'
'Carruthers, Christopher J.'
'Chambers, Scott E.'
'Clowes, Rob'
'Cooper, Andrew I.'
'Fisher, Julie'
'Hardie, Michaele J.'

_publ_section_title
;
 Metallo-cryptophanes decorated with bis-N-heterocyclic carbene ligands:
 self-assembly and guest uptake into a nonporous crystalline lattice.
;
_journal_issue 41
_journal_name_full 'Journal of the American Chemical Society'
_journal_page_first 14393
_journal_page_last 14396
_journal_paper_doi 10.1021/ja508502u
_journal_volume 136
_journal_year 2014
_chemical_formula_sum 'C206 H189 B6 Cl6 F24 N23 O28 Pd3'
_chemical_formula_weight 4487.56
_chemical_name_systematic
; 
di(tris(isonicotinoyl)-tris(propyl)-cyclotricatechylene}
tri[1,1'-methylenebis(3-(naphthalen-2-ylmethyl)-
imidazol-2-ylidene)]tripalladium(II) tetrafluoroborate 
1,2-dichlorobenzene nitromethane clathrate
;
_space_group_IT_number 176
_symmetry_cell_setting hexagonal
_symmetry_space_group_name_Hall '-P 6c'
_symmetry_space_group_name_H-M 'P 63/m'
_atom_sites_solution_hydrogens geom
_atom_sites_solution_primary direct
_atom_sites_solution_secondary difmap
_audit_creation_method SHELXL-97
_cell_angle_alpha 90.00
_cell_angle_beta 90.00
_cell_angle_gamma 120.00
_cell_formula_units_Z 2
_cell_length_a 24.7360(8)
_cell_length_b 24.7360(8)
_cell_length_c 20.0595(7)
_cell_measurement_temperature 100(2)
_cell_volume 10629.4(6)
_computing_structure_refinement 'SHELXL-97 (Sheldrick, 1997)'
_computing_structure_solution 'SHELXS-97 (Sheldrick, 1990)'
_diffrn_ambient_temperature 100(2)
_diffrn_measured_fraction_theta_full 0.996
_diffrn_measured_fraction_theta_max 0.996
_diffrn_measurement_device_type CCD
_diffrn_radiation_monochromator graphite
_diffrn_radiation_source 'station I19 Diamond Light Source'
_diffrn_radiation_type synchrotron
_diffrn_radiation_wavelength 0.68890
_diffrn_reflns_av_R_equivalents 0.0878
_diffrn_reflns_av_sigmaI/netI 0.0265
_diffrn_reflns_limit_h_max 26
_diffrn_reflns_limit_h_min -26
_diffrn_reflns_limit_k_max 26
_diffrn_reflns_limit_k_min -26
_diffrn_reflns_limit_l_max 21
_diffrn_reflns_limit_l_min -21
_diffrn_reflns_number 64445
_diffrn_reflns_theta_full 21.25
_diffrn_reflns_theta_max 21.25
_diffrn_reflns_theta_min 1.60
_exptl_absorpt_coefficient_mu 0.419
_exptl_absorpt_correction_T_max 0.9398
_exptl_absorpt_correction_T_min 0.9135
_exptl_absorpt_correction_type multi-scan
_exptl_crystal_colour yellow
_exptl_crystal_density_diffrn 1.402
_exptl_crystal_density_method 'not measured'
_exptl_crystal_description needle
_exptl_crystal_F_000 4592
_exptl_crystal_size_max 0.22
_exptl_crystal_size_mid 0.15
_exptl_crystal_size_min 0.15
_platon_squeeze_details
;
Additional solvent equating to eight nitromethane per unit cell
were included in the formula, this is consistent with TGA 
analysis and can be accommodated within the calculated voids
;
_refine_diff_density_max 1.521
_refine_diff_density_min -0.806
_refine_diff_density_rms 0.122
_refine_ls_extinction_method none
_refine_ls_goodness_of_fit_ref 2.594
_refine_ls_hydrogen_treatment noref
_refine_ls_matrix_type full
_refine_ls_number_parameters 395
_refine_ls_number_reflns 4459
_refine_ls_number_restraints 6
_refine_ls_restrained_S_all 2.601
_refine_ls_R_factor_all 0.1348
_refine_ls_R_factor_gt 0.1233
_refine_ls_shift/su_max 0.002
_refine_ls_shift/su_mean 0.000
_refine_ls_structure_factor_coef Fsqd
_refine_ls_weighting_details 'calc w=1/[\s^2^(Fo^2^)+(0.1000P)^2^+0.0000P] where P=(Fo^2^+2Fc^2^)/3'
_refine_ls_weighting_scheme calc
_refine_ls_wR_factor_gt 0.3418
_refine_ls_wR_factor_ref 0.3488
_reflns_number_gt 3669
_reflns_number_total 4459
_reflns_threshold_expression >2sigma(I)
_cod_data_source_file ja508502u_si_003.cif
_cod_data_source_block c:
_cod_depositor_comments
;
The following automatic conversions were performed:

'_symmetry_cell_setting' value 'Hexagonal' changed to 'hexagonal'
according to
/home/saulius/struct/COD-crude-data--automatic-downloads/rss-feeds/ACS/lib/dictionaries/cif_core.dic
dictionary named 'cif_core.dic' version 2.4.2 from 2011-04-26.

Automatic conversion script
Id: cif_fix_values 2827 2014-09-09 07:05:25Z andrius 

 Adding full bibliography for 4122738--4122744.cif.
;
_cod_original_sg_symbol_H-M P6(3)/m
_cod_database_code 4122740

loop_
_symmetry_equiv_pos_as_xyz
'x, y, z'
'x-y, x, z+1/2'
'-y, x-y, z'
'-x, -y, z+1/2'
'-x+y, -x, z'
'y, -x+y, z+1/2'
'-x, -y, -z'
'-x+y, -x, -z-1/2'
'y, -x+y, -z'
'x, y, -z-1/2'
'x-y, x, -z'
'-y, x-y, -z-1/2'

loop_
_atom_site_label
_atom_site_type_symbol
_atom_site_fract_x
_atom_site_fract_y
_atom_site_fract_z
_atom_site_U_iso_or_equiv
_atom_site_adp_type
_atom_site_occupancy
_atom_site_symmetry_multiplicity
_atom_site_calc_flag
_atom_site_refinement_flags
_atom_site_disorder_assembly
_atom_site_disorder_group
Pd1 Pd 0.23445(4) 0.00949(5) 0.7500 0.0883(6) Uani 1 2 d S . .
Cl1 Cl 0.4528(8) 0.0232(9) 0.7500 0.388(8) Uiso 1 2 d SD B .
F4 F 0.4489(6) 0.3303(5) 0.3039(6) 0.175(4) Uiso 0.67 1 d PD . .
O1 O 0.5680(5) 0.1212(5) 0.9751(6) 0.196(5) Uani 1 1 d . . .
N1 N 0.1203(3) -0.0920(4) 0.6906(3) 0.093(2) Uani 1 1 d . . .
C1 C 0.1183(6) -0.1278(6) 0.7500 0.097(4) Uani 1 2 d S . .
H1A H 0.0794 -0.1689 0.7500 0.116 Uiso 1 2 calc SR . .
H1B H 0.1543 -0.1348 0.7500 0.116 Uiso 1 2 calc SR . .
B2 B 0.4355(9) 0.2930(10) 0.2500 0.134(9) Uiso 0.67 2 d SPD . .
B3A B -0.052(4) -0.219(4) 0.7500 0.18(2) Uiso 0.50 2 d SP . 1
F6 F -0.0365(7) -0.2463(6) 0.6925(7) 0.141(4) Uiso 0.50 1 d P . .
Cl2 Cl 0.4600(8) -0.0276(8) 0.6170(9) 0.295(6) Uiso 0.50 1 d PD A 2
F5 F 0.4576(7) 0.2507(7) 0.2500 0.148(5) Uiso 0.67 2 d SPD . .
O2 O 0.4784(4) 0.1535(5) 0.9755(5) 0.152(3) Uani 1 1 d . . .
N2 N 0.1480(4) -0.0097(4) 0.6335(4) 0.097(2) Uani 1 1 d . . .
C2 C 0.1658(4) -0.0318(5) 0.6847(4) 0.091(2) Uani 1 1 d . . .
B1 B 0.0000 0.0000 0.5000 0.078(6) Uani 1 6 d S . .
F3 F 0.3672(5) 0.2540(5) 0.2500 0.111(3) Uiso 0.67 2 d SPD . .
O3 O 0.4391(5) 0.0610(5) 1.0187(6) 0.173(4) Uani 1 1 d . . .
N3 N 0.3043(4) 0.0438(5) 0.8243(4) 0.111(2) Uani 1 1 d . . .
C3 C 0.0758(4) -0.1078(5) 0.6428(5) 0.096(3) Uani 1 1 d . . .
H3 H 0.0401 -0.1477 0.6363 0.116 Uiso 1 1 calc R . .
F8 F -0.1095(11) -0.2575(9) 0.7500 0.254(7) Uiso 1 2 d S . .
F2 F 0.0000 0.0000 0.5769(7) 0.096(4) Uani 0.50 3 d SP . .
N4 N 0.0000 0.0000 0.7500 0.189(12) Uiso 1 6 d S . .
C4 C 0.0912(5) -0.0585(6) 0.6080(5) 0.111(3) Uani 1 1 d . . .
H4 H 0.0684 -0.0554 0.5715 0.134 Uiso 1 1 calc R . .
F1 F 0.0399(4) -0.0194(4) 0.4823(4) 0.090(2) Uani 0.50 1 d P . .
C5 C 0.1793(5) 0.0546(5) 0.6120(5) 0.105(3) Uani 1 1 d . . .
H5A H 0.2027 0.0812 0.6504 0.126 Uiso 1 1 calc R . .
H5B H 0.1472 0.0655 0.5995 0.126 Uiso 1 1 calc R . .
C6 C 0.2243(5) 0.0709(6) 0.5538(5) 0.109(3) Uani 1 1 d . . .
C7 C 0.2254(6) 0.0253(7) 0.5178(6) 0.124(4) Uani 1 1 d . . .
H7 H 0.1982 -0.0168 0.5304 0.149 Uiso 1 1 calc R . .
C8 C 0.2652(9) 0.0373(9) 0.4622(9) 0.167(6) Uani 1 1 d . . .
H8 H 0.2649 0.0044 0.4374 0.201 Uiso 1 1 calc R . .
C9 C 0.3027(7) 0.0966(9) 0.4464(6) 0.131(4) Uani 1 1 d . . .
C10 C 0.3431(8) 0.1093(10) 0.3836(7) 0.151(5) Uani 1 1 d . . .
H10 H 0.3428 0.0770 0.3578 0.182 Uiso 1 1 calc R . .
C11 C 0.3776(8) 0.1682(14) 0.3692(10) 0.183(7) Uani 1 1 d . . .
H11 H 0.4030 0.1775 0.3306 0.219 Uiso 1 1 calc R . .
C12 C 0.3821(8) 0.2209(10) 0.4040(10) 0.174(6) Uani 1 1 d . . .
H12 H 0.4072 0.2625 0.3883 0.209 Uiso 1 1 calc R . .
C13 C 0.3463(8) 0.2068(8) 0.4638(11) 0.184(6) Uani 1 1 d . . .
H13 H 0.3509 0.2400 0.4914 0.221 Uiso 1 1 calc R . .
C14 C 0.3051(6) 0.1457(7) 0.4826(9) 0.147(5) Uani 1 1 d . . .
C15 C 0.2640(6) 0.1310(7) 0.5392(6) 0.128(4) Uani 1 1 d . . .
H15 H 0.2650 0.1633 0.5657 0.154 Uiso 1 1 calc R . .
C16 C 0.5865(5) 0.3115(5) 1.1492(5) 0.123(3) Uani 1 1 d . . .
H16A H 0.5445 0.2998 1.1663 0.147 Uiso 1 1 calc R . .
H16B H 0.6145 0.3194 1.1878 0.147 Uiso 1 1 calc R . .
C17 C 0.5829(5) 0.2572(5) 1.1057(5) 0.098(3) Uani 1 1 d . . .
C18 C 0.6306(5) 0.2419(5) 1.1069(5) 0.111(3) Uani 1 1 d . . .
C19 C 0.6247(5) 0.1951(5) 1.0662(6) 0.128(4) Uani 1 1 d . . .
H19 H 0.6561 0.1838 1.0686 0.154 Uiso 1 1 calc R . .
C20 C 0.5753(6) 0.1621(7) 1.0209(7) 0.138(4) Uani 1 1 d . . .
C21 C 0.5306(5) 0.1819(7) 1.0235(8) 0.145(5) Uani 1 1 d . . .
C22 C 0.5332(5) 0.2259(6) 1.0669(6) 0.109(3) Uani 1 1 d . . .
H22 H 0.4996 0.2340 1.0693 0.131 Uiso 1 1 calc R . .
C23 C 0.4416(8) 0.0998(9) 0.9773(9) 0.152(5) Uani 1 1 d . . .
C24 C 0.3922(5) 0.0781(6) 0.9211(7) 0.123(4) Uani 1 1 d . . .
C25 C 0.3550(7) 0.0190(9) 0.9075(7) 0.150(4) Uani 1 1 d . . .
H25 H 0.3581 -0.0116 0.9330 0.181 Uiso 1 1 calc R . .
C26 C 0.3124(6) 0.0007(7) 0.8585(5) 0.129(4) Uani 1 1 d . . .
H26 H 0.2879 -0.0424 0.8477 0.155 Uiso 1 1 calc R . .
C27 C 0.3386(5) 0.1053(6) 0.8375(7) 0.140(4) Uani 1 1 d . . .
H27 H 0.3323 0.1356 0.8153 0.168 Uiso 1 1 calc R . .
C28 C 0.3870(5) 0.1221(6) 0.8890(6) 0.131(4) Uani 1 1 d . . .
H28 H 0.4147 0.1647 0.8993 0.157 Uiso 1 1 calc R . .
C29 C 0.6211(16) 0.1053(16) 0.9701(16) 0.316(9) Uiso 1 1 d . . .
H29A H 0.6171 0.0751 1.0049 0.379 Uiso 1 1 calc R . .
H29B H 0.6628 0.1431 0.9733 0.379 Uiso 1 1 calc R . .
C30 C 0.6086(16) 0.0758(16) 0.8990(16) 0.316(9) Uiso 1 1 d . . .
H30A H 0.5678 0.0365 0.8976 0.379 Uiso 1 1 calc R . .
H30B H 0.6083 0.1050 0.8655 0.379 Uiso 1 1 calc R . .
C31 C 0.6612(16) 0.0631(16) 0.8856(15) 0.316(9) Uiso 1 1 d . . .
H31A H 0.7004 0.0979 0.9024 0.473 Uiso 1 1 calc R . .
H31B H 0.6648 0.0586 0.8375 0.473 Uiso 1 1 calc R . .
H31C H 0.6527 0.0245 0.9082 0.473 Uiso 1 1 calc R . .
O32A O -0.0037(9) 0.0524(10) 0.7500 0.204(7) Uiso 0.67 2 d SP . .
C32 C -0.0037(9) 0.0524(10) 0.7500 0.204(7) Uiso 0.33 2 d SP . .
H32A H 0.0308 0.0847 0.7761 0.306 Uiso 0.17 1 calc PR . .
H32B H -0.0435 0.0437 0.7698 0.306 Uiso 0.17 1 calc PR . .
H32C H -0.0012 0.0670 0.7041 0.306 Uiso 0.17 1 calc PR . .
C33 C 0.4745(9) -0.0344(18) 0.7500 0.305(18) Uiso 1 2 d SD . .
C34 C 0.4777(8) -0.0620(10) 0.6876(14) 0.239(9) Uiso 0.50 1 d PD B 1
H34 H 0.4660 -0.0523 0.6461 0.287 Uiso 0.50 1 calc PR B 1
C35 C 0.4975(8) -0.1004(10) 0.6932(13) 0.229(8) Uiso 1 1 d D . .
H35 H 0.5070 -0.1132 0.6523 0.274 Uiso 1 1 calc R B 1
C36 C 0.5075(10) -0.1265(12) 0.7500 0.194(9) Uiso 1 2 d SD . .
H36 H 0.5194 -0.1575 0.7500 0.233 Uiso 1 2 calc SR . .
F7 F -0.0388(13) -0.1746(16) 0.7500 0.185(9) Uiso 0.50 2 d SP . 1
F9 F -0.0954(14) -0.3266(15) 0.7500 0.211(10) Uiso 0.50 2 d SP . 2
F10 F -0.0104(11) -0.2566(11) 0.7133(10) 0.207(8) Uiso 0.50 1 d P . 2
B3B B -0.0563(16) -0.2579(17) 0.7500 0.093(8) Uiso 0.50 2 d SP . 2
C34A C 0.4777(8) -0.0620(10) 0.6876(14) 0.239(9) Uiso 0.50 1 d P A 2

loop_
_atom_site_aniso_label
_atom_site_aniso_U_11
_atom_site_aniso_U_22
_atom_site_aniso_U_33
_atom_site_aniso_U_23
_atom_site_aniso_U_13
_atom_site_aniso_U_12
Pd1 0.0805(7) 0.1011(8) 0.0890(8) 0.000 0.000 0.0497(6)
O1 0.151(8) 0.187(9) 0.259(12) -0.107(10) -0.075(8) 0.090(7)
N1 0.088(5) 0.115(6) 0.087(5) 0.004(4) -0.002(4) 0.059(5)
C1 0.083(8) 0.099(9) 0.113(9) 0.000 0.000 0.050(7)
O2 0.096(5) 0.133(7) 0.187(8) 0.008(6) -0.028(5) 0.027(5)
N2 0.112(6) 0.109(6) 0.087(5) 0.013(5) 0.002(4) 0.068(5)
C2 0.093(6) 0.101(7) 0.092(6) 0.007(5) 0.014(5) 0.058(6)
B1 0.078(10) 0.078(10) 0.079(15) 0.000 0.000 0.039(5)
O3 0.156(8) 0.159(8) 0.187(9) 0.006(7) -0.046(7) 0.065(7)
N3 0.090(5) 0.149(8) 0.098(5) -0.011(5) 0.000(4) 0.062(6)
C3 0.077(5) 0.109(7) 0.094(6) -0.005(6) -0.013(5) 0.040(5)
F2 0.108(7) 0.108(7) 0.073(9) 0.000 0.000 0.054(3)
C4 0.110(8) 0.133(9) 0.101(7) -0.010(7) -0.023(6) 0.067(7)
F1 0.091(7) 0.088(6) 0.090(6) -0.003(5) -0.002(5) 0.044(5)
C5 0.116(7) 0.134(8) 0.090(6) 0.003(6) -0.007(5) 0.081(7)
C6 0.124(8) 0.125(8) 0.090(6) 0.010(7) 0.005(6) 0.073(7)
C7 0.146(9) 0.166(11) 0.079(7) 0.028(7) 0.032(6) 0.093(9)
C8 0.180(14) 0.160(13) 0.156(14) 0.024(11) -0.046(12) 0.081(12)
C9 0.120(9) 0.167(14) 0.122(10) -0.001(10) -0.018(8) 0.083(10)
C10 0.146(11) 0.186(15) 0.126(10) 0.016(10) -0.022(9) 0.086(11)
C11 0.115(11) 0.24(2) 0.194(16) 0.037(18) -0.032(11) 0.088(15)
C12 0.127(11) 0.172(16) 0.201(16) 0.056(14) 0.036(11) 0.057(11)
C13 0.140(12) 0.149(14) 0.26(2) 0.003(14) -0.053(14) 0.073(11)
C14 0.108(9) 0.114(10) 0.201(14) 0.040(10) -0.044(10) 0.043(8)
C15 0.117(8) 0.146(11) 0.120(8) 0.023(8) 0.020(7) 0.064(8)
C16 0.112(7) 0.120(8) 0.130(7) 0.023(7) 0.029(6) 0.054(6)
C17 0.090(6) 0.099(6) 0.096(6) 0.022(5) 0.005(5) 0.040(5)
C18 0.108(7) 0.115(7) 0.117(7) 0.007(6) -0.020(6) 0.061(6)
C19 0.117(8) 0.126(8) 0.162(9) -0.032(8) -0.053(8) 0.077(7)
C20 0.115(8) 0.144(10) 0.160(10) -0.026(9) -0.042(8) 0.070(8)
C21 0.092(8) 0.120(9) 0.188(13) 0.028(9) -0.046(8) 0.027(7)
C22 0.094(7) 0.113(8) 0.118(7) 0.014(7) 0.005(6) 0.050(6)
C23 0.139(12) 0.143(13) 0.169(13) 0.021(11) -0.020(10) 0.067(11)
C24 0.093(7) 0.096(7) 0.169(11) 0.030(8) -0.002(7) 0.040(7)
C25 0.126(10) 0.178(14) 0.165(12) 0.027(10) -0.007(9) 0.089(10)
C26 0.119(8) 0.176(11) 0.104(7) 0.012(7) -0.023(7) 0.083(8)
C27 0.099(7) 0.129(10) 0.180(11) -0.042(9) -0.017(8) 0.048(7)
C28 0.108(8) 0.116(9) 0.140(9) -0.015(8) -0.006(7) 0.034(7)

loop_
_atom_type_symbol
_atom_type_description
_atom_type_scat_dispersion_real
_atom_type_scat_dispersion_imag
_atom_type_scat_source
C C 0.0033 0.0016 'International Tables Vol C Tables 4.2.6.8 and 6.1.1.4'
H H 0.0000 0.0000 'International Tables Vol C Tables 4.2.6.8 and 6.1.1.4'
B B 0.0013 0.0007 'International Tables Vol C Tables 4.2.6.8 and 6.1.1.4'
N N 0.0061 0.0033 'International Tables Vol C Tables 4.2.6.8 and 6.1.1.4'
O O 0.0106 0.0060 'International Tables Vol C Tables 4.2.6.8 and 6.1.1.4'
F F 0.0171 0.0103 'International Tables Vol C Tables 4.2.6.8 and 6.1.1.4'
Cl Cl 0.1484 0.1585 'International Tables Vol C Tables 4.2.6.8 and 6.1.1.4'
Pd Pd -0.9988 1.0072 'International Tables Vol C Tables 4.2.6.8 and 6.1.1.4'

loop_
_geom_angle_atom_site_label_1
_geom_angle_atom_site_label_2
_geom_angle_atom_site_label_3
_geom_angle
_geom_angle_site_symmetry_1
_geom_angle_site_symmetry_3
C2 Pd1 C2 83.0(5) 10_557 .
C2 Pd1 N3 173.7(4) 10_557 10_557
C2 Pd1 N3 93.4(3) . 10_557
C2 Pd1 N3 93.4(3) 10_557 .
C2 Pd1 N3 173.7(4) . .
N3 Pd1 N3 89.8(4) 10_557 .
C20 O1 C29 115.7(15) . .
C3 N1 C2 111.2(8) . .
C3 N1 C1 128.3(9) . .
C2 N1 C1 119.7(8) . .
N1 C1 N1 108.4(10) 10_557 .
F4 B2 F4 106.4(18) 10_556 .
F4 B2 F5 117.1(11) 10_556 .
F4 B2 F5 117.1(11) . .
F4 B2 F3 105.0(12) 10_556 .
F4 B2 F3 105.0(12) . .
F5 B2 F3 105.1(15) . .
F7 B3A F8 118(8) . .
F7 B3A F6 119(4) . .
F8 B3A F6 96(5) . .
F7 B3A F6 119(4) . 10_557
F8 B3A F6 96(5) . 10_557
F6 B3A F6 102(6) . 10_557
F10 F6 B3B 76(2) . .
F10 F6 B3A 99(3) . .
B3B F6 B3A 38(3) . .
C23 O2 C21 121.0(12) . .
C2 N2 C4 108.7(9) . .
C2 N2 C5 125.0(9) . .
C4 N2 C5 126.1(9) . .
N2 C2 N1 104.8(8) . .
N2 C2 Pd1 132.2(8) . .
N1 C2 Pd1 122.5(7) . .
F1 B1 F1 113.3(3) 7_556 11_556
F1 B1 F1 180.0(6) 7_556 .
F1 B1 F1 66.7(3) 11_556 .
F1 B1 F1 66.7(3) 7_556 3
F1 B1 F1 66.7(3) 11_556 3
F1 B1 F1 113.3(3) . 3
F1 B1 F1 113.3(3) 7_556 9_556
F1 B1 F1 113.3(3) 11_556 9_556
F1 B1 F1 66.7(3) . 9_556
F1 B1 F1 179.995(1) 3 9_556
F1 B1 F1 66.7(3) 7_556 5
F1 B1 F1 179.997(3) 11_556 5
F1 B1 F1 113.3(3) . 5
F1 B1 F1 113.3(3) 3 5
F1 B1 F1 66.7(3) 9_556 5
F1 B1 F2 105.3(4) 7_556 7_556
F1 B1 F2 105.3(4) 11_556 7_556
F1 B1 F2 74.7(4) . 7_556
F1 B1 F2 74.7(4) 3 7_556
F1 B1 F2 105.3(4) 9_556 7_556
F1 B1 F2 74.7(4) 5 7_556
F1 B1 F2 74.7(4) 7_556 .
F1 B1 F2 74.7(4) 11_556 .
F1 B1 F2 105.3(4) . .
F1 B1 F2 105.3(4) 3 .
F1 B1 F2 74.7(4) 9_556 .
F1 B1 F2 105.3(4) 5 .
F2 B1 F2 179.998(1) 7_556 .
C27 N3 C26 121.9(10) . .
C27 N3 Pd1 121.4(9) . .
C26 N3 Pd1 116.8(8) . .
C4 C3 N1 107.3(9) . .
B3A F8 B3B 42(4) . .
B1 F2 F1 47.5(4) . 7_556
B1 F2 F1 47.5(4) . 11_556
F1 F2 F1 79.3(7) 7_556 11_556
B1 F2 F1 47.5(4) . 9_556
F1 F2 F1 79.3(7) 7_556 9_556
F1 F2 F1 79.3(7) 11_556 9_556
C32 N4 O32A 0.0(17) 8_557 8_557
C32 N4 C32 120.002(7) 8_557 3
O32A N4 C32 120.002(7) 8_557 3
C32 N4 O32A 120.002(7) 8_557 3
O32A N4 O32A 120.002(7) 8_557 3
C32 N4 O32A 0(3) 3 3
C32 N4 O32A 119.998(10) 8_557 .
O32A N4 O32A 119.998(10) 8_557 .
C32 N4 O32A 120.000(7) 3 .
O32A N4 O32A 120.000(7) 3 .
C3 C4 N2 108.0(9) . .
B1 F1 F1 56.65(15) . 11_556
B1 F1 F1 56.65(15) . 9_556
F1 F1 F1 98.9(7) 11_556 9_556
B1 F1 F2 57.8(5) . 7_556
F1 F1 F2 90.1(4) 11_556 7_556
F1 F1 F2 90.1(4) 9_556 7_556
N2 C5 C6 116.0(8) . .
C7 C6 C15 119.9(11) . .
C7 C6 C5 120.4(11) . .
C15 C6 C5 119.6(11) . .
C6 C7 C8 123.2(13) . .
C9 C8 C7 116.7(16) . .
C8 C9 C14 122.9(15) . .
C8 C9 C10 116.4(17) . .
C14 C9 C10 120.7(17) . .
C11 C10 C9 113.9(18) . .
C10 C11 C12 128(2) . .
C13 C12 C11 115.4(17) . .
C12 C13 C14 121.7(19) . .
C9 C14 C13 119.6(19) . .
C9 C14 C15 118.2(13) . .
C13 C14 C15 122.2(19) . .
C6 C15 C14 119.0(13) . .
C18 C16 C17 108.9(8) 5_665 .
C22 C17 C18 120.5(10) . .
C22 C17 C16 117.9(10) . .
C18 C17 C16 121.6(10) . .
C19 C18 C17 118.0(10) . .
C19 C18 C16 118.0(9) . 3_655
C17 C18 C16 124.0(11) . 3_655
C18 C19 C20 124.8(10) . .
O1 C20 C21 117.5(12) . .
O1 C20 C19 130.1(12) . .
C21 C20 C19 112.2(13) . .
C20 C21 C22 124.3(11) . .
C20 C21 O2 117.4(15) . .
C22 C21 O2 118.3(13) . .
C17 C22 C21 119.9(10) . .
O2 C23 O3 126.9(16) . .
O2 C23 C24 113.6(14) . .
O3 C23 C24 119.4(15) . .
C25 C24 C28 120.9(13) . .
C25 C24 C23 122.1(13) . .
C28 C24 C23 116.8(13) . .
C24 C25 C26 121.7(14) . .
C25 C26 N3 120.0(13) . .
N3 C27 C28 114.8(12) . .
C24 C28 C27 120.5(12) . .
O1 C29 C30 100(2) . .
C31 C30 C29 106(3) . .
C34 C33 C34A 120(5) . 10_557
C34 C33 C34 120(5) . 10_557
C34A C33 C34 0.0(17) 10_557 10_557
C34 C33 Cl1 120(2) . .
C34A C33 Cl1 120(2) 10_557 .
C34 C33 Cl1 120(2) 10_557 .
C35 C34 C33 114(3) . .
C34 C35 C36 130(3) . .
C35 C36 C35 110(3) 10_557 .
F6 F10 B3B 63.0(18) . .
F6 F10 F10 117.5(18) . 10_557
B3B F10 F10 56.7(13) . 10_557
F6 B3B F6 139(3) . 10_557
F6 B3B F8 106.3(19) . .
F6 B3B F8 106.3(19) 10_557 .
F6 B3B F10 106(3) . 10_557
F6 B3B F10 41.0(12) 10_557 10_557
F8 B3B F10 146.6(13) . 10_557
F6 B3B F10 41.0(12) . .
F6 B3B F10 106(3) 10_557 .
F8 B3B F10 146.6(13) . .
F10 B3B F10 67(3) 10_557 .
F6 B3B F9 102.9(19) . .
F6 B3B F9 102.9(19) 10_557 .
F8 B3B F9 86(2) . .
F10 B3B F9 95(3) 10_557 .
F10 B3B F9 95(3) . .

loop_
_geom_bond_atom_site_label_1
_geom_bond_atom_site_label_2
_geom_bond_distance
_geom_bond_site_symmetry_2
Pd1 C2 1.977(10) 10_557
Pd1 C2 1.977(10) .
Pd1 N3 2.112(8) 10_557
Pd1 N3 2.112(8) .
Cl1 C33 1.76(5) .
F4 B2 1.351(13) .
O1 C20 1.311(14) .
O1 C29 1.55(3) .
N1 C3 1.362(10) .
N1 C2 1.350(11) .
N1 C1 1.468(10) .
C1 N1 1.468(10) 10_557
B2 F4 1.351(13) 10_556
B2 F5 1.403(17) .
B2 F3 1.467(18) .
B3A F7 0.98(8) .
B3A F8 1.25(7) .
B3A F6 1.48(6) .
B3A F6 1.48(6) 10_557
F6 F10 0.90(2) .
F6 B3B 1.230(18) .
O2 C23 1.177(16) .
O2 C21 1.478(14) .
N2 C2 1.337(11) .
N2 C4 1.412(13) .
N2 C5 1.444(12) .
B1 F1 1.343(10) 7_556
B1 F1 1.343(10) 11_556
B1 F1 1.343(10) .
B1 F1 1.343(10) 3
B1 F1 1.343(10) 9_556
B1 F1 1.343(10) 5
B1 F2 1.543(14) 7_556
B1 F2 1.543(14) .
O3 C23 1.247(16) .
N3 C27 1.346(13) .
N3 C26 1.367(14) .
C3 C4 1.286(13) .
F8 B3B 1.32(4) .
F2 F1 1.758(14) 7_556
F2 F1 1.758(14) 11_556
F2 F1 1.758(14) 9_556
N4 C32 1.35(2) 8_557
N4 O32A 1.35(2) 8_557
N4 C32 1.35(2) 3
N4 O32A 1.35(2) 3
N4 O32A 1.35(2) .
F1 F1 1.477(12) 11_556
F1 F1 1.477(12) 9_556
F1 F2 1.758(14) 7_556
C5 C6 1.521(14) .
C6 C7 1.351(16) .
C6 C15 1.341(16) .
C7 C8 1.42(2) .
C8 C9 1.32(2) .
C9 C14 1.392(19) .
C9 C10 1.539(19) .
C10 C11 1.30(2) .
C11 C12 1.43(3) .
C12 C13 1.43(2) .
C13 C14 1.39(2) .
C14 C15 1.443(19) .
C16 C18 1.506(14) 5_665
C16 C17 1.564(14) .
C17 C22 1.327(13) .
C17 C18 1.410(14) .
C18 C19 1.364(14) .
C18 C16 1.506(14) 3_655
C19 C20 1.409(16) .
C20 C21 1.415(18) .
C21 C22 1.371(17) .
C23 C24 1.55(2) .
C24 C25 1.307(18) .
C24 C28 1.323(16) .
C25 C26 1.343(16) .
C27 C28 1.476(17) .
C29 C30 1.56(3) .
C30 C31 1.51(4) .
C33 C34 1.45(3) .
C33 C34A 1.45(3) 10_557
C33 C34 1.45(3) 10_557
C34 C35 1.27(3) .
C35 C36 1.39(3) .
C36 C35 1.39(3) 10_557
F9 B3B 1.48(4) .
F10 B3B 1.34(3) .
F10 F10 1.47(4) 10_557
B3B F6 1.230(18) 10_557
B3B F10 1.34(3) 10_557

loop_
_platon_squeeze_void_nr
_platon_squeeze_void_average_x
_platon_squeeze_void_average_y
_platon_squeeze_void_average_z
_platon_squeeze_void_volume
_platon_squeeze_void_count_electrons
_platon_squeeze_void_content
1 0.333 0.667 0.250 762 107 ' '
2 0.667 0.333 0.750 762 106 ' '
